data_7239521
loop_
_publ_author_name
'Baikie, Tom'
'Fang, Yanan'
'Kadro, Jeannette M.'
'Schreyer, Martin'
'Wei, Fengxia'
'Mhaisalkar, Subodh G.'
'Graetzel, Michael'
'White, Tim J.'

_publ_section_title
;
 Synthesis and crystal chemistry of the hybrid perovskite (CH3NH3)PbI3 for
 solid-state sensitised solar cell applications
;
_journal_issue 18
_journal_name_full 'Journal of Materials Chemistry A'
_journal_page_first 5628
_journal_paper_doi 10.1039/c3ta10518k
_journal_volume 1
_journal_year 2013
_chemical_formula_sum 'C H0 I3 N Pb'
_chemical_formula_weight 613.9
_space_group_IT_number 62
_space_group_name_Hall '-P 2ac 2n'
_space_group_name_H-M_alt 'P n m a'
_symmetry_cell_setting orthorhombic
_symmetry_Int_Tables_number 62
_symmetry_space_group_name_Hall '-P 2ac 2n'
_symmetry_space_group_name_H-M 'P n m a'
_cell_angle_alpha 90
_cell_angle_beta 90
_cell_angle_gamma 90
_cell_length_a 8.8362(11)
_cell_length_b 12.5804(15)
_cell_length_c 8.5551(10)
_cell_measurement_reflns_used 1731
_cell_measurement_temperature 100
_cell_measurement_theta_max 32.08
_cell_measurement_theta_min 2.88
_cell_volume 951.0(2)
_diffrn_ambient_temperature 100
_diffrn_detector CCD
_diffrn_measured_fraction_theta_full 0.99
_diffrn_measured_fraction_theta_max 0.99
_diffrn_radiation_monochromator 'three cycle diffractomter'
_diffrn_radiation_probe x-ray
_diffrn_radiation_source 'X-ray tube'
_diffrn_radiation_wavelength 0.71069
_diffrn_reflns_av_R_equivalents 0.0864
_diffrn_reflns_av_sigmaI/netI 0.0465
_diffrn_reflns_limit_h_max 13
_diffrn_reflns_limit_h_min -13
_diffrn_reflns_limit_k_max 18
_diffrn_reflns_limit_k_min -17
_diffrn_reflns_limit_l_max 10
_diffrn_reflns_limit_l_min -12
_diffrn_reflns_number 17319
_diffrn_reflns_theta_full 32.08
_diffrn_reflns_theta_max 32.08
_diffrn_reflns_theta_min 2.88
_exptl_absorpt_coefficient_mu 27.39
_exptl_absorpt_correction_T_max 0.004
_exptl_absorpt_correction_T_min 0.00
_exptl_absorpt_correction_type multi-scan
_exptl_crystal_colour black
_exptl_crystal_density_diffrn 4.2864
_exptl_crystal_F_000 1016
_exptl_crystal_size_max 1
_exptl_crystal_size_mid 0.5
_exptl_crystal_size_min 0.2
_refine_diff_density_max 7.82
_refine_diff_density_min -9.44
_refine_ls_extinction_coef 570(70)
_refine_ls_extinction_method 'B-C type 1 Gaussian isotropic (Becker & Coppens, 1974)'
_refine_ls_goodness_of_fit_all 2.22
_refine_ls_goodness_of_fit_gt 2.48
_refine_ls_hydrogen_treatment constr
_refine_ls_number_constraints 0
_refine_ls_number_parameters 35
_refine_ls_number_reflns 1731
_refine_ls_number_restraints 0
_refine_ls_R_factor_all 0.0657
_refine_ls_R_factor_gt 0.0523
_refine_ls_shift/su_max 0.0042
_refine_ls_shift/su_mean 0.0008
_refine_ls_structure_factor_coef Fsqd
_refine_ls_weighting_details w=1/(\s^2^(I)+0.0004I^2^)
_refine_ls_weighting_scheme sigma
_refine_ls_wR_factor_all 0.1322
_refine_ls_wR_factor_gt 0.1299
_reflns_number_gt 1344
_reflns_number_total 1731
_reflns_threshold_expression I>3\s(I)
_cod_data_source_file c3ta10518k.txt
_cod_data_source_block I
_cod_depositor_comments
;
The following automatic conversions were performed:

data item '_diffrn_radiation_probe' value 'X-ray' was changed to
'x-ray' in accordance with the
/home/saulius/struct/COD-crude-data/automatic-downloads/DataCite-retrospective/RSC/depositions/lib/dictionaries/cif_core.dic
dictionary named 'cif_core.dic' version 2.4.2 last updated on
2011-04-26.

data item '_exptl_absorpt_correction_type' value 'multi scan' was
changed to 'multi-scan' in accordance with the
/home/saulius/struct/COD-crude-data/automatic-downloads/DataCite-retrospective/RSC/depositions/lib/dictionaries/cif_core.dic
dictionary named 'cif_core.dic' version 2.4.2 last updated on
2011-04-26.

Automatic conversion script
Id: cif_fix_values 6909 2019-04-08 15:41:33Z antanas 
;
_cod_original_cell_volume 951.0101
_cod_original_sg_symbol_Hall '-P -2xabc;-2yb;-2zac'
_cod_original_formula_sum 'C1 H0 I3 N1 Pb1'
_cod_database_code 7239521

loop_
_symmetry_equiv_pos_site_id
_symmetry_equiv_pos_as_xyz
1 x,y,z
2 -x+1/2,-y,z+1/2
3 -x,y+1/2,-z
4 x+1/2,-y+1/2,-z+1/2
5 -x,-y,-z
6 x+1/2,y,-z+1/2
7 x,-y+1/2,z
8 -x+1/2,y+1/2,z+1/2

loop_
_atom_site_label
_atom_site_type_symbol
_atom_site_fract_x
_atom_site_fract_y
_atom_site_fract_z
_atom_site_adp_type
_atom_site_U_iso_or_equiv
_atom_site_symmetry_multiplicity
_atom_site_occupancy
_atom_site_calc_flag
Pb1 Pb 0.5 0 0 Uani 0.00608(16) 4 1 d
I1 I 0.48572(11) 0.25 -0.05291(14) Uani 0.0130(3) 4 1 d
I2 I 0.19020(9) 0.01719(6) 0.18615(10) Uani 0.0168(2) 8 1 d
N N 0.932(2) 0.75 0.029(2) Uani 0.030(5) 4 1 d
C C 0.913(2) 0.25 0.061(2) Uani 0.019(5) 4 1 d

loop_
_atom_site_aniso_label
_atom_site_aniso_type_symbol
_atom_site_aniso_U_11
_atom_site_aniso_U_22
_atom_site_aniso_U_33
_atom_site_aniso_U_12
_atom_site_aniso_U_13
_atom_site_aniso_U_23
Pb1 Pb 0.0068(3) 0.0028(3) 0.0086(3) 0.00005(16) 0.00011(18) 0.00028(18)
I1 I 0.0187(5) 0.0021(4) 0.0183(6) 0 0.0021(4) 0
I2 I 0.0157(4) 0.0206(4) 0.0143(4) 0.0013(3) 0.0092(3) 0.0009(3)
N N 0.035(10) 0.023(9) 0.033(10) 0 0.020(8) 0
C C 0.019(8) 0.011(8) 0.027(10) 0 -0.002(8) 0

loop_
_atom_type_symbol
_atom_type_scat_dispersion_real
_atom_type_scat_dispersion_imag
_atom_type_scat_source
C 0.0033 0.0016 'International Tables Vol C tables 4.2.6.8 and 6.1.1.1'
H 0.0000 0.0000 'International Tables Vol C tables 4.2.6.8 and 6.1.1.1'
I -0.4742 1.8119 'International Tables Vol C tables 4.2.6.8 and 6.1.1.1'
N 0.0061 0.0033 'International Tables Vol C tables 4.2.6.8 and 6.1.1.1'
Pb -3.3944 10.1111 'International Tables Vol C tables 4.2.6.8 and 6.1.1.1'

loop_
_cell_formula_units_Z
4

loop_
_geom_angle_atom_site_label_1
_geom_angle_atom_site_label_2
_geom_angle_atom_site_label_3
_geom_angle_site_symmetry_1
_geom_angle_site_symmetry_3
_geom_angle
I1 Pb1 I1 . 3_645 180.0(5)
I1 Pb1 I2 . . 88.27(2)
I1 Pb1 I2 . 2_554 85.75(3)
I1 Pb1 I2 . 5_655 91.73(2)
I1 Pb1 I2 . 6_555 94.25(3)
I1 Pb1 I2 3_645 . 91.73(2)
I1 Pb1 I2 3_645 2_554 94.25(3)
I1 Pb1 I2 3_645 5_655 88.27(2)
I1 Pb1 I2 3_645 6_555 85.75(3)
I2 Pb1 I2 . 2_554 88.42(2)
I2 Pb1 I2 . 5_655 180.0(5)
I2 Pb1 I2 . 6_555 91.58(2)
I2 Pb1 I2 2_554 5_655 91.58(2)
I2 Pb1 I2 2_554 6_555 180.0(5)
I2 Pb1 I2 5_655 6_555 88.42(2)
Pb1 I1 Pb1 . 3_655 163.00(4)
Pb1 I2 Pb1 . 2_555 151.18(3)

loop_
_geom_bond_atom_site_label_1
_geom_bond_atom_site_label_2
_geom_bond_site_symmetry_2
_geom_bond_distance
Pb1 I1 . 3.18001(18)
Pb1 I1 3_645 3.18001(18)
Pb1 I2 . 3.1744(8)
Pb1 I2 2_554 3.1750(8)
Pb1 I2 5_655 3.1744(8)
Pb1 I2 6_555 3.1750(8)
N C 3_755 1.57(3)
